data_1563065
loop_
_publ_author_name
'Unruh, Daniel K.'
'Baranay, Michelle'
'Pressprich, Laura'
'Stoffer, Megan'
'Burns, Peter C.'

_publ_section_title
;
 Synthesis and characterization of uranyl chromate sheet compounds
 containing edge-sharing dimers of uranyl pentagonal bipyramids
;
_journal_name_full 'Journal of Solid State Chemistry'
_journal_page_first 158
_journal_page_last 164
_journal_paper_doi 10.1016/j.jssc.2011.11.033
_journal_volume 186
_journal_year 2012
_chemical_formula_sum 'Cr2 N2 O17 U2'
_chemical_formula_weight 880.08
_space_group_IT_number 14
_space_group_name_Hall '-P 2ybc'
_space_group_name_H-M_alt 'P 1 21/c 1'
_symmetry_cell_setting monoclinic
_symmetry_space_group_name_H-M 'P 1 21/c 1'
_atom_sites_solution_hydrogens none
_atom_sites_solution_primary direct
_atom_sites_solution_secondary difmap
_audit_creation_method SHELXL-97
_cell_angle_alpha 90.00
_cell_angle_beta 103.535(2)
_cell_angle_gamma 90.00
_cell_formula_units_Z 4
_cell_length_a 13.4430(18)
_cell_length_b 9.5141(13)
_cell_length_c 13.2561(18)
_cell_measurement_reflns_used 2119
_cell_measurement_temperature 296(2)
_cell_measurement_theta_max 26.44
_cell_measurement_theta_min 2.33
_cell_volume 1648.3(4)
_computing_cell_refinement 'Bruker SAINT'
_computing_data_collection 'Bruker APEX2'
_computing_data_reduction 'Bruker SAINT'
_computing_molecular_graphics 'CrystalMaker v8.2.3'
_computing_structure_refinement 'SHELXL-97 (Sheldrick, 2008)'
_computing_structure_solution 'SHELXS-97 (Sheldrick, 2008)'
_diffrn_ambient_temperature 296(2)
_diffrn_measured_fraction_theta_full 0.995
_diffrn_measured_fraction_theta_max 0.995
_diffrn_measurement_device_type 'CCD area detector'
_diffrn_measurement_method 'phi and omega scans'
_diffrn_radiation_monochromator graphite
_diffrn_radiation_source 'fine-focus sealed tube'
_diffrn_radiation_type MoK\a
_diffrn_radiation_wavelength 0.71073
_diffrn_reflns_av_R_equivalents 0.0722
_diffrn_reflns_av_sigmaI/netI 0.0488
_diffrn_reflns_limit_h_max 15
_diffrn_reflns_limit_h_min -16
_diffrn_reflns_limit_k_max 11
_diffrn_reflns_limit_k_min -11
_diffrn_reflns_limit_l_max 15
_diffrn_reflns_limit_l_min -15
_diffrn_reflns_number 17087
_diffrn_reflns_theta_full 25.09
_diffrn_reflns_theta_max 25.09
_diffrn_reflns_theta_min 2.65
_exptl_absorpt_coefficient_mu 20.955
_exptl_absorpt_correction_T_max 0.632
_exptl_absorpt_correction_T_min 0.213
_exptl_absorpt_correction_type multi-scan
_exptl_absorpt_process_details SADABS
_exptl_crystal_colour yellow
_exptl_crystal_density_diffrn 3.546
_exptl_crystal_density_method 'not measured'
_exptl_crystal_description blade
_exptl_crystal_F_000 1528
_exptl_crystal_size_max 0.12
_exptl_crystal_size_mid 0.10
_exptl_crystal_size_min 0.025
_refine_diff_density_max 1.386
_refine_diff_density_min -1.292
_refine_diff_density_rms 0.284
_refine_ls_extinction_method none
_refine_ls_goodness_of_fit_ref 1.003
_refine_ls_hydrogen_treatment none
_refine_ls_matrix_type full
_refine_ls_number_parameters 208
_refine_ls_number_reflns 2918
_refine_ls_number_restraints 0
_refine_ls_restrained_S_all 1.003
_refine_ls_R_factor_all 0.0513
_refine_ls_R_factor_gt 0.0322
_refine_ls_shift/su_max 0.001
_refine_ls_shift/su_mean 0.000
_refine_ls_structure_factor_coef Fsqd
_refine_ls_weighting_details 'calc w=1/[\s^2^(Fo^2^)+(0.0363P)^2^+0.0000P] where P=(Fo^2^+2Fc^2^)/3'
_refine_ls_weighting_scheme calc
_refine_ls_wR_factor_gt 0.0705
_refine_ls_wR_factor_ref 0.0785
_reflns_number_gt 2161
_reflns_number_total 2918
_reflns_threshold_expression >2sigma(I)
_cod_data_source_file JSSC-2012-186-158.cif
_cod_data_source_block p21c
_cod_depositor_comments
;
The following automatic conversions were performed:

data item '_symmetry_cell_setting' value 'Monoclinic' was changed to
'monoclinic' in accordance with the built-in table derived from the
CIF Core dictionary named 'cif_core.dic' version 2.4.5 last updated
on 2014-11-21.

Automatic conversion script
Id: cif_fix_values 8369 2020-08-20 11:38:08Z andrius 
;
_cod_original_sg_symbol_H-M P2(1)/c
_cod_database_code 1563065

loop_
_symmetry_equiv_pos_as_xyz
'x, y, z'
'-x, y+1/2, -z+1/2'
'-x, -y, -z'
'x, -y-1/2, z-1/2'

loop_
_atom_site_label
_atom_site_type_symbol
_atom_site_fract_x
_atom_site_fract_y
_atom_site_fract_z
_atom_site_U_iso_or_equiv
_atom_site_adp_type
_atom_site_occupancy
_atom_site_symmetry_multiplicity
_atom_site_calc_flag
_atom_site_refinement_flags
_atom_site_disorder_assembly
_atom_site_disorder_group
U1 U 0.24680(3) 0.18074(4) 0.70118(3) 0.01469(12) Uani 1 1 d . . .
U2 U 0.24895(3) -0.17716(4) 0.56204(3) 0.01474(12) Uani 1 1 d . . .
Cr1 Cr 0.27382(13) -0.55249(18) 0.47706(12) 0.0183(4) Uani 1 1 d . . .
Cr2 Cr 0.27780(14) 0.55928(18) 0.78486(12) 0.0198(4) Uani 1 1 d . . .
N1 N 0.0599(9) -0.3527(11) 0.2950(8) 0.046(3) Uani 1 1 d . . .
N2 N 0.4583(8) 0.1479(11) 0.5129(9) 0.041(3) Uani 1 1 d . . .
O1 O 0.1135(6) 0.1677(8) 0.6515(6) 0.032(2) Uani 1 1 d . . .
O2 O 0.3812(6) -0.2061(8) 0.6008(6) 0.032(2) Uani 1 1 d . . .
O3 O 0.3816(6) 0.1903(8) 0.7526(6) 0.0270(19) Uani 1 1 d . . .
O4 O 0.1157(5) -0.1452(8) 0.5208(6) 0.0278(19) Uani 1 1 d . . .
O5 O 0.2202(5) -0.6389(7) 0.3688(5) 0.0192(17) Uani 1 1 d . . .
O6 O 0.2189(6) 0.6534(7) 0.6831(6) 0.0245(18) Uani 1 1 d . . .
O7 O 0.2555(5) -0.0647(7) 0.7239(5) 0.0179(17) Uani 1 1 d . . .
O8 O 0.2730(6) 0.0649(7) 0.5526(5) 0.0209(17) Uani 1 1 d . . .
O9 O 0.2245(6) 0.4010(7) 0.7788(5) 0.0256(19) Uani 1 1 d . . .
O10 O 0.2201(6) -0.3946(8) 0.4760(5) 0.0287(19) Uani 1 1 d . . .
O11 O 0.3973(6) 0.5466(10) 0.7874(7) 0.042(2) Uani 1 1 d . . .
O12 O 0.3917(6) -0.5320(10) 0.4831(6) 0.039(2) Uani 1 1 d . . .
O13 O 0.2663(7) 0.6397(8) 0.8915(6) 0.039(2) Uani 1 1 d . . .
O14 O 0.2585(7) -0.6428(8) 0.5784(6) 0.040(2) Uani 1 1 d . . .
O15 O 0.5271(7) -0.6135(11) 0.6786(8) 0.060(3) Uani 1 1 d . . .
O16 O 0.0733(8) -0.8460(10) 0.4094(7) 0.056(3) Uani 1 1 d . . .
O17 O 0.0133(7) 0.5650(10) 0.5966(8) 0.058(3) Uani 1 1 d . . .

loop_
_atom_site_aniso_label
_atom_site_aniso_U_11
_atom_site_aniso_U_22
_atom_site_aniso_U_33
_atom_site_aniso_U_23
_atom_site_aniso_U_13
_atom_site_aniso_U_12
U1 0.0218(2) 0.0116(2) 0.0113(2) 0.00007(16) 0.00502(17) 0.00068(17)
U2 0.0210(2) 0.0114(2) 0.0118(2) -0.00036(17) 0.00368(17) -0.00019(17)
Cr1 0.0296(10) 0.0164(9) 0.0094(8) 0.0016(7) 0.0055(8) -0.0007(8)
Cr2 0.0347(11) 0.0144(9) 0.0123(9) 0.0001(7) 0.0095(8) -0.0012(8)
N1 0.050(7) 0.040(7) 0.032(6) 0.012(5) -0.022(5) -0.007(6)
N2 0.025(6) 0.048(7) 0.056(7) 0.003(6) 0.020(5) -0.001(5)
O1 0.026(5) 0.041(5) 0.028(5) -0.001(4) 0.005(4) 0.002(4)
O2 0.033(5) 0.032(5) 0.030(5) -0.005(4) 0.005(4) 0.005(4)
O3 0.025(4) 0.025(5) 0.033(5) 0.005(4) 0.011(4) 0.001(4)
O4 0.019(4) 0.027(5) 0.035(5) 0.001(4) 0.000(4) 0.004(3)
O5 0.033(5) 0.009(4) 0.016(4) -0.006(3) 0.004(3) -0.004(3)
O6 0.039(5) 0.013(4) 0.022(4) 0.006(3) 0.007(4) 0.001(3)
O7 0.038(5) 0.009(4) 0.008(4) 0.000(3) 0.008(3) -0.001(3)
O8 0.040(5) 0.007(4) 0.017(4) -0.005(3) 0.011(4) 0.001(3)
O9 0.052(5) 0.006(4) 0.026(4) 0.003(3) 0.024(4) -0.004(4)
O10 0.047(5) 0.013(4) 0.022(4) -0.008(3) -0.001(4) -0.003(4)
O11 0.029(5) 0.051(6) 0.046(6) 0.003(5) 0.010(4) -0.006(4)
O12 0.019(4) 0.060(6) 0.035(5) 0.004(5) -0.001(4) -0.001(4)
O13 0.079(7) 0.028(5) 0.012(4) -0.005(4) 0.014(4) 0.003(5)
O14 0.087(7) 0.017(5) 0.021(4) -0.006(4) 0.023(5) -0.001(4)
O15 0.056(7) 0.064(7) 0.055(6) 0.014(6) 0.006(5) 0.000(6)
O16 0.054(7) 0.064(7) 0.053(6) 0.005(5) 0.019(5) 0.005(5)
O17 0.041(6) 0.056(7) 0.076(7) 0.013(6) 0.011(5) 0.004(5)

loop_
_atom_type_symbol
_atom_type_description
_atom_type_scat_dispersion_real
_atom_type_scat_dispersion_imag
_atom_type_scat_source
O O 0.0106 0.0060 'International Tables Vol C Tables 4.2.6.8 and 6.1.1.4'
N N 0.0061 0.0033 'International Tables Vol C Tables 4.2.6.8 and 6.1.1.4'
Cr Cr 0.3209 0.6236 'International Tables Vol C Tables 4.2.6.8 and 6.1.1.4'
U U -9.6767 9.6646 'International Tables Vol C Tables 4.2.6.8 and 6.1.1.4'

loop_
_geom_angle_atom_site_label_1
_geom_angle_atom_site_label_2
_geom_angle_atom_site_label_3
_geom_angle
_geom_angle_site_symmetry_1
_geom_angle_site_symmetry_3
O1 U1 O3 178.8(3) . .
O1 U1 O7 89.6(3) . .
O3 U1 O7 89.2(3) . .
O1 U1 O8 89.6(3) . .
O3 U1 O8 90.4(3) . .
O7 U1 O8 68.3(2) . .
O1 U1 O5 88.6(3) . 4_556
O3 U1 O5 90.7(3) . 4_556
O7 U1 O5 74.1(2) . 4_556
O8 U1 O5 142.4(2) . 4_556
O1 U1 O14 91.1(3) . 1_565
O3 U1 O14 90.1(3) . 1_565
O7 U1 O14 141.4(2) . 1_565
O8 U1 O14 73.1(2) . 1_565
O5 U1 O14 144.5(2) 4_556 1_565
O1 U1 O9 90.2(3) . .
O3 U1 O9 90.6(3) . .
O7 U1 O9 145.5(2) . .
O8 U1 O9 146.2(2) . .
O5 U1 O9 71.4(2) 4_556 .
O14 U1 O9 73.1(2) 1_565 .
O1 U1 U2 83.2(3) . .
O3 U1 U2 96.1(2) . .
O7 U1 U2 35.27(15) . .
O8 U1 U2 34.04(17) . .
O5 U1 U2 108.58(16) 4_556 .
O14 U1 U2 106.65(18) 1_565 .
O9 U1 U2 173.33(19) . .
O2 U2 O4 178.7(4) . .
O2 U2 O8 91.6(3) . .
O4 U2 O8 87.5(3) . .
O2 U2 O10 92.6(3) . .
O4 U2 O10 87.8(3) . .
O8 U2 O10 148.4(2) . .
O2 U2 O13 89.1(3) . 4_565
O4 U2 O13 89.9(3) . 4_565
O8 U2 O13 75.7(3) . 4_565
O10 U2 O13 73.1(3) . 4_565
O2 U2 O6 90.9(3) . 1_545
O4 U2 O6 90.3(3) . 1_545
O8 U2 O6 138.9(2) . 1_545
O10 U2 O6 72.3(2) . 1_545
O13 U2 O6 145.3(3) 4_565 1_545
O2 U2 O7 89.2(3) . .
O4 U2 O7 91.3(3) . .
O8 U2 O7 68.2(2) . .
O10 U2 O7 143.1(2) . .
O13 U2 O7 143.8(3) 4_565 .
O6 U2 O7 70.9(2) 1_545 .
O2 U2 U1 96.8(3) . .
O4 U2 U1 82.9(2) . .
O8 U2 U1 34.41(16) . .
O10 U2 U1 170.21(19) . .
O13 U2 U1 109.74(19) 4_565 .
O6 U2 U1 104.67(17) 1_545 .
O7 U2 U1 34.83(16) . .
O12 Cr1 O14 109.8(5) . .
O12 Cr1 O5 109.3(4) . .
O14 Cr1 O5 109.5(4) . .
O12 Cr1 O10 108.5(4) . .
O14 Cr1 O10 109.9(4) . .
O5 Cr1 O10 109.8(4) . .
O11 Cr2 O13 108.2(5) . .
O11 Cr2 O6 110.1(4) . .
O13 Cr2 O6 108.9(4) . .
O11 Cr2 O9 110.6(4) . .
O13 Cr2 O9 109.7(4) . .
O6 Cr2 O9 109.4(4) . .
Cr1 O5 U1 139.7(4) . 4
Cr2 O6 U2 142.4(4) . 1_565
U1 O7 U2 109.9(3) . .
U2 O8 U1 111.6(3) . .
Cr2 O9 U1 136.1(4) . .
Cr1 O10 U2 140.2(4) . .
Cr2 O13 U2 161.0(5) . 4_566
Cr1 O14 U1 166.1(4) . 1_545

loop_
_geom_bond_atom_site_label_1
_geom_bond_atom_site_label_2
_geom_bond_distance
_geom_bond_site_symmetry_2
U1 O1 1.763(8) .
U1 O3 1.783(7) .
U1 O7 2.354(7) .
U1 O8 2.355(6) .
U1 O5 2.365(7) 4_556
U1 O14 2.369(8) 1_565
U1 O9 2.384(7) .
U2 O2 1.753(8) .
U2 O4 1.773(7) .
U2 O8 2.333(7) .
U2 O10 2.350(7) .
U2 O13 2.353(7) 4_565
U2 O6 2.376(7) 1_545
U2 O7 2.380(6) .
Cr1 O12 1.580(7) .
Cr1 O14 1.647(8) .
Cr1 O5 1.665(7) .
Cr1 O10 1.666(7) .
Cr2 O11 1.604(8) .
Cr2 O13 1.647(7) .
Cr2 O6 1.658(7) .
Cr2 O9 1.661(7) .
O5 U1 2.365(7) 4
O6 U2 2.376(7) 1_565
O13 U2 2.353(7) 4_566
O14 U1 2.369(8) 1_545
